data_4306100
loop_
_publ_author_name
'Darko Babi\'c'
'Manda \'Curi\'c'
'Kre\<simir Mol\<canov'
'Gregor Ilc'
'Janez Plavec'

_publ_contact_author_address
;
Institute Rudjer Boskovic
Bijenicka 54
HR-10002 Zagreb
Croatia
;
_publ_contact_author_email dbabic@irb.hr
_publ_contact_author_fax 385(1)4680245
_publ_contact_author_name 'Darko Babic'
_publ_contact_author_phone 385(1)4651013
_publ_section_title
;
Synthesis and Characterization of Dicyclopalladated Complexes of Azobenzene
Derivatives by Experimental and Computational Methods
;
_journal_name_full 'Inorganic Chemistry'
_journal_page_first 10446
_journal_page_last 10454
_journal_paper_doi 10.1021/ic8010234
_journal_volume 47
_journal_year 2008
_chemical_formula_moiety 'C18 H24 Cl2 N2 O2 Pd2 S2'
_chemical_formula_sum 'C18 H24 Cl2 N2 O2 Pd2 S2'
_chemical_formula_weight 648.21
_chemical_name_systematic
;
 ?
;
_space_group_IT_number 2
_symmetry_cell_setting triclinic
_symmetry_Int_Tables_number 2
_symmetry_space_group_name_Hall '-P 1'
_symmetry_space_group_name_H-M 'P -1'
_audit_creation_date 2004-04-20T15:35:39-00:00
_audit_creation_method 'WinGX routine CIF_UPDATE'
_cell_angle_alpha 87.916(4)
_cell_angle_beta 81.087(4)
_cell_angle_gamma 67.428(4)
_cell_formula_units_Z 1
_cell_length_a 6.5629(4)
_cell_length_b 7.2720(3)
_cell_length_c 12.5433(6)
_cell_measurement_reflns_used 24
_cell_measurement_temperature 295(2)
_cell_measurement_theta_max 20.21
_cell_measurement_theta_min 6.59
_cell_measurement_wavelength 1.54184
_cell_volume 545.93(5)
_computing_cell_refinement 'CAD4 Express (Enraf Nonius, 1994)'
_computing_data_collection 'CAD4 Express (Enraf Nonius, 1994)'
_computing_data_reduction 'XCAD4 (Harms & Wocadlo, 1995)'
_computing_molecular_graphics 'Ortep-3 for Windows (Farrugia, 1997)'
_computing_publication_material 'WinGX publication routines (Farrugia, 1999)'
_computing_structure_refinement 'SHELXL-97 (Sheldrick, 1997)'
_computing_structure_solution 'SHELXS-97 (Sheldrick, 1997)'
_diffrn_ambient_temperature 295(2)
_diffrn_measured_fraction_theta_full 1
_diffrn_measured_fraction_theta_max 1
_diffrn_measurement_device '\k-geometry diffractometer'
_diffrn_measurement_device_type 'Enraf Nonius CAD4'
_diffrn_measurement_method 'non-profiled omega/2theta scans'
_diffrn_radiation_monochromator graphite
_diffrn_radiation_probe x-ray
_diffrn_radiation_type CuK\a
_diffrn_radiation_wavelength 1.54179
_diffrn_reflns_av_R_equivalents 0.0155
_diffrn_reflns_av_unetI/netI 0.0244
_diffrn_reflns_limit_h_max 7
_diffrn_reflns_limit_h_min -8
_diffrn_reflns_limit_k_max 0
_diffrn_reflns_limit_k_min -9
_diffrn_reflns_limit_l_max 15
_diffrn_reflns_limit_l_min -15
_diffrn_reflns_number 2486
_diffrn_reflns_theta_full 76.37
_diffrn_reflns_theta_max 76.37
_diffrn_reflns_theta_min 3.57
_diffrn_source 'fine-focus sealed tube'
_diffrn_standards_decay_% 2
_diffrn_standards_interval_time 120
_diffrn_standards_number 3
_exptl_absorpt_coefficient_mu 17.476
_exptl_absorpt_correction_T_max 0.589
_exptl_absorpt_correction_T_min 0.2742
_exptl_absorpt_correction_type psi-scan
_exptl_absorpt_process_details
;
North A.C.T., Phillips D.C. & Mathews F.S. (1968) Acta. Cryst. A24, 351
        Number of psi-scan sets used was   4
        Theta correction was applied.
        Averaged transmission function was used.
        No Fourier smoothing was applied.
;
_exptl_crystal_colour red
_exptl_crystal_density_diffrn 1.972
_exptl_crystal_density_method 'not measured'
_exptl_crystal_description needle
_exptl_crystal_F_000 320
_exptl_crystal_size_max 0.1
_exptl_crystal_size_mid 0.03
_exptl_crystal_size_min 0.03
_refine_diff_density_max 0.63
_refine_diff_density_min -1.03
_refine_diff_density_rms 0.102
_refine_ls_extinction_method none
_refine_ls_goodness_of_fit_ref 1.106
_refine_ls_hydrogen_treatment constr
_refine_ls_matrix_type full
_refine_ls_number_parameters 130
_refine_ls_number_reflns 2298
_refine_ls_number_restraints 0
_refine_ls_restrained_S_all 1.106
_refine_ls_R_factor_all 0.0538
_refine_ls_R_factor_gt 0.0409
_refine_ls_shift/su_max 0
_refine_ls_shift/su_mean 0
_refine_ls_structure_factor_coef Fsqd
_refine_ls_weighting_details 'calc w=1/[\s^2^(Fo^2^)+(0.0589P)^2^+0.7952P] where P=(Fo^2^+2Fc^2^)/3'
_refine_ls_weighting_scheme calc
_refine_ls_wR_factor_gt 0.1133
_refine_ls_wR_factor_ref 0.1206
_reflns_number_gt 1913
_reflns_number_total 2298
_reflns_threshold_expression >2sigma(I)
_cod_data_source_file ic8010234_si_002_4.cif
_cod_data_source_block 2b
_cod_database_code 4306100
_exptl_absorpt_factor_mur 0.523
_exptl_absorpt_correction_t_ave 0.4616
_exptl_absorpt_rmerge_before 0.0156
_exptl_absorpt_rmerge_after 0.0156
_exptl_absorpt_theta_corr_max 0.9996
_exptl_absorpt_theta_corr_min 0.9191

loop_
_symmetry_equiv_pos_as_xyz
'x, y, z'
'-x, -y, -z'

loop_
_atom_site_label
_atom_site_type_symbol
_atom_site_fract_x
_atom_site_fract_y
_atom_site_fract_z
_atom_site_U_iso_or_equiv
_atom_site_adp_type
_atom_site_occupancy
_atom_site_calc_flag
_atom_site_refinement_flags
_atom_site_disorder_group
_atom_site_disorder_assembly
Pd1 Pd 0.90519(8) 0.46685(6) 0.19200(3) 0.06397(19) Uani 1 d . . .
S1 S 0.4334(3) 0.6297(2) 0.36426(11) 0.0689(4) Uani 1 d . . .
Cl1 Cl 0.9518(3) 0.3552(3) 0.36439(12) 0.0895(5) Uani 1 d . . .
N1 N 0.9040(8) 0.5365(7) 0.0319(4) 0.0614(11) Uani 1 d . . .
C1 C 0.7296(11) 0.6467(9) -0.0235(4) 0.0641(14) Uani 1 d . . .
O1 O 0.5649(8) 0.6508(7) 0.2567(3) 0.0865(14) Uani 1 d . . .
C2 C 0.7821(11) 0.6706(9) -0.1356(4) 0.0627(14) Uani 1 d . . .
C5 C 0.3410(13) 0.8335(13) -0.0271(6) 0.094(2) Uani 1 d . . .
H5 H 0.1941 0.8882 0.0075 0.113 Uiso 1 calc R . .
C15 C 0.1544(13) 0.7716(13) 0.3446(6) 0.089(2) Uani 1 d . . .
H15A H 0.1395 0.9049 0.3261 0.133 Uiso 1 calc R . .
H15B H 0.0548 0.7749 0.4099 0.133 Uiso 1 calc R . .
H15C H 0.1179 0.7117 0.2873 0.133 Uiso 1 calc R . .
C14 C 0.4670(14) 0.7970(11) 0.4533(5) 0.087(2) Uani 1 d . . .
H14A H 0.6182 0.7458 0.4676 0.131 Uiso 1 calc R . .
H14B H 0.3671 0.811 0.5198 0.131 Uiso 1 calc R . .
H14C H 0.434 0.9247 0.4207 0.131 Uiso 1 calc R . .
C3 C 0.6081(12) 0.7780(10) -0.1895(5) 0.0747(17) Uani 1 d . . .
H3 H 0.6365 0.7377 -0.2632 0.09 Uiso 1 calc R . .
C6 C 0.5100(12) 0.7261(12) 0.0300(5) 0.085(2) Uani 1 d . . .
H6 H 0.4784 0.7066 0.1034 0.102 Uiso 1 calc R . .
C4 C 0.3914(12) 0.8594(11) -0.1358(6) 0.0789(18) Uani 1 d . . .
C13 C 0.221(2) 0.978(2) -0.1945(10) 0.151(4) Uani 1 d . . .
H13A H 0.274 0.9555 -0.2705 0.226 Uiso 1 calc R . .
H13B H 0.1804 1.1165 -0.1766 0.226 Uiso 1 calc R . .
H13C H 0.0926 0.944 -0.1761 0.226 Uiso 1 calc R . .

loop_
_atom_site_aniso_label
_atom_site_aniso_U_11
_atom_site_aniso_U_22
_atom_site_aniso_U_33
_atom_site_aniso_U_23
_atom_site_aniso_U_13
_atom_site_aniso_U_12
Pd1 0.0797(3) 0.0674(3) 0.0365(2) 0.00005(16) 0.00791(17) -0.0252(2)
S1 0.0821(10) 0.0697(8) 0.0446(7) 0.0011(6) 0.0079(6) -0.0245(7)
Cl1 0.0982(12) 0.1074(13) 0.0434(7) 0.0151(7) 0.0061(7) -0.0256(10)
N1 0.079(3) 0.058(2) 0.042(2) -0.0017(18) 0.004(2) -0.025(2)
C1 0.077(4) 0.066(3) 0.044(3) -0.002(2) 0.006(3) -0.026(3)
O1 0.092(3) 0.096(3) 0.042(2) 0.004(2) 0.013(2) -0.013(3)
C2 0.081(4) 0.063(3) 0.042(3) -0.002(2) 0.004(2) -0.030(3)
C5 0.078(5) 0.111(6) 0.068(4) 0.006(4) 0.007(3) -0.016(4)
C15 0.087(5) 0.104(5) 0.072(4) 0.000(4) 0.003(4) -0.038(4)
C14 0.119(6) 0.088(5) 0.056(4) -0.005(3) 0.003(4) -0.046(4)
C3 0.082(4) 0.078(4) 0.052(3) 0.010(3) -0.001(3) -0.022(3)
C6 0.079(4) 0.112(5) 0.046(3) 0.005(3) 0.005(3) -0.022(4)
C4 0.080(4) 0.084(4) 0.061(4) 0.009(3) -0.009(3) -0.021(4)
C13 0.122(9) 0.194(12) 0.131(10) 0.014(9) -0.022(7) -0.056(8)

loop_
_atom_type_symbol
_atom_type_description
_atom_type_scat_dispersion_real
_atom_type_scat_dispersion_imag
_atom_type_scat_source
C C 0.0181 0.0091 'International Tables Vol C Tables 4.2.6.8 and 6.1.1.4'
H H 0 0 'International Tables Vol C Tables 4.2.6.8 and 6.1.1.4'
N N 0.0311 0.018 'International Tables Vol C Tables 4.2.6.8 and 6.1.1.4'
O O 0.0492 0.0322 'International Tables Vol C Tables 4.2.6.8 and 6.1.1.4'
S S 0.3331 0.5567 'International Tables Vol C Tables 4.2.6.8 and 6.1.1.4'
Cl Cl 0.3639 0.7018 'International Tables Vol C Tables 4.2.6.8 and 6.1.1.4'
Pd Pd 0.1215 3.9337 'International Tables Vol C Tables 4.2.6.8 and 6.1.1.4'

loop_
_geom_angle_atom_site_label_1
_geom_angle_atom_site_label_2
_geom_angle_atom_site_label_3
_geom_angle
_geom_angle_site_symmetry_1
_geom_angle_site_symmetry_3
_geom_angle_publ_flag
C2 Pd1 N1 79.5(2) 2_765 . ?
C2 Pd1 O1 173.3(2) 2_765 . ?
N1 Pd1 O1 99.90(17) . . ?
C2 Pd1 Cl1 93.24(17) 2_765 . ?
N1 Pd1 Cl1 172.39(14) . . ?
O1 Pd1 Cl1 87.57(12) . . ?
O1 S1 C15 101.9(3) . . ?
O1 S1 C14 104.2(3) . . ?
C15 S1 C14 98.9(4) . . ?
N1 N1 C1 112.4(6) 2_765 . ?
N1 N1 Pd1 116.7(5) 2_765 . ?
C1 N1 Pd1 130.9(4) . . ?
N1 C1 C6 120.6(5) . . ?
N1 C1 C2 117.8(5) . 2_765 ?
C6 C1 C2 121.6(6) . . ?
S1 O1 Pd1 127.3(3) . . ?
C3 C2 C1 117.2(6) . . ?
C3 C2 Pd1 129.2(4) . 2_765 ?
C1 C2 Pd1 113.6(5) . 2_765 ?
C4 C5 C6 119.4(7) . . ?
C4 C5 H5 120.3 . . ?
C6 C5 H5 120.3 . . ?
S1 C15 H15A 109.5 . . ?
S1 C15 H15B 109.5 . . ?
H15A C15 H15B 109.5 . . ?
S1 C15 H15C 109.5 . . ?
H15A C15 H15C 109.5 . . ?
H15B C15 H15C 109.5 . . ?
S1 C14 H14A 109.5 . . ?
S1 C14 H14B 109.5 . . ?
H14A C14 H14B 109.5 . . ?
S1 C14 H14C 109.5 . . ?
H14A C14 H14C 109.5 . . ?
H14B C14 H14C 109.5 . . ?
C2 C3 C4 121.0(6) . . ?
C4 C3 H3 119.5 . . ?
C5 C6 C1 119.3(6) . . ?
C5 C6 H6 120.4 . . ?
C1 C6 H6 120.4 . . ?
C5 C4 C3 121.5(7) . . ?
C5 C4 C13 120.0(8) . . ?
C3 C4 C13 118.4(8) . . ?
C4 C13 H13A 109.5 . . ?
C4 C13 H13B 109.5 . . ?
H13A C13 H13B 109.5 . . ?
C4 C13 H13C 109.5 . . ?
H13A C13 H13C 109.5 . . ?
H13B C13 H13C 109.5 . . ?

loop_
_geom_bond_atom_site_label_1
_geom_bond_atom_site_label_2
_geom_bond_distance
_geom_bond_site_symmetry_2
_geom_bond_publ_flag
Pd1 C2 1.934(6) 2_765 ?
Pd1 N1 2.053(4) . ?
Pd1 O1 2.159(5) . ?
Pd1 Cl1 2.3055(15) . ?
S1 O1 1.521(4) . ?
S1 C15 1.774(8) . ?
S1 C14 1.777(7) . ?
N1 N1 1.310(9) 2_765 ?
N1 C1 1.391(8) . ?
C1 C6 1.396(9) . ?
C1 C2 1.416(7) . ?
C2 C3 1.374(9) . ?
C2 C1 1.416(7) . ?
C5 C4 1.376(10) . ?
C5 C6 1.376(11) . ?
C5 H5 0.93 . ?
C15 H15A 0.96 . ?
C15 H15B 0.96 . ?
C15 H15C 0.96 . ?
C14 H14A 0.96 . ?
C14 H14B 0.96 . ?
C14 H14C 0.96 . ?
C3 C4 1.383(9) . ?
C3 H3 0.93 . ?
C6 H6 0.93 . ?
C4 C3 1.383(9) . ?
C4 C13 1.417(13) . ?
C13 H13A 0.96 . ?
C13 H13B 0.96 . ?
C13 H13C 0.96 . ?

loop_
_geom_torsion_atom_site_label_1
_geom_torsion_atom_site_label_2
_geom_torsion_atom_site_label_3
_geom_torsion_atom_site_label_4
_geom_torsion
_geom_torsion_site_symmetry_1
_geom_torsion_site_symmetry_2
_geom_torsion_site_symmetry_3
_geom_torsion_site_symmetry_4
_geom_torsion_publ_flag
C2 Pd1 N1 N1 0.4(5) . . . . ?
O1 Pd1 N1 N1 173.6(5) . . . 2_765 ?
C2 Pd1 N1 C1 178.5(6) 2_765 . . . ?
O1 Pd1 N1 C1 -8.3(6) . . . . ?
N1 N1 C1 C6 176.1(7) 2_765 . . . ?
Pd1 N1 C1 C6 -2.1(9) . . . . ?
N1 N1 C1 C2 -2.3(9) 2_765 . . . ?
C15 S1 O1 Pd1 -162.2(4) . . . . ?
C14 S1 O1 Pd1 95.3(5) . . . . ?
N1 Pd1 O1 S1 161.4(4) . . . . ?
Cl1 Pd1 O1 S1 -17.2(4) . . . . ?
N1 Pd1 C2 C3 177.8(7) . . . . ?
Cl1 Pd1 C2 C3 -4.5(6) . . . . ?
N1 Pd1 C2 C1 0.9(4) . . . 2_765 ?
Cl1 Pd1 C2 C1 178.6(4) . . . 2_765 ?
C1 C2 C3 C4 -0.2(10) 2_765 . . 2_765 ?
C4 C5 C6 C1 0.5(14) . . . . ?
N1 C1 C6 C5 -179.6(7) . . . . ?
C2 C1 C6 C5 -1.3(12) . . . . ?
C6 C5 C4 C3 0.7(14) . . . 2_765 ?
C6 C5 C4 C13 -176.6(9) . . . . ?
